data_4028901
loop_
_publ_author_name
'Nishimura, Dai'
'Oshikiri, Tomoya'
'Takashima, Yoshinori'
'Hashidzume, Akihito'
'Yamaguchi, Hiroyasu'
'Harada, Akira'

_publ_section_title
;
 Relative Rotational Motion between \a-Cyclodextrin Derivatives and a
 Stiff Axle Molecule
;
_journal_issue 7
_journal_name_full 'The Journal of Organic Chemistry'
_journal_page_first 2496
_journal_page_last 2502
_journal_paper_doi 10.1021/jo702237q
_journal_volume 73
_journal_year 2008
_chemical_absolute_configuration rm
_chemical_formula_moiety 'C36 H60 O30, C26 H14 N8 O12, 12.5(H2 O) '
_chemical_formula_sum 'C62 H99 N8 O54.5'
_chemical_formula_weight 1828.48
_space_group_IT_number 4
_symmetry_cell_setting monoclinic
_symmetry_Int_Tables_number 4
_symmetry_space_group_name_Hall 'P 2yb'
_symmetry_space_group_name_H-M 'P 1 21 1'
_cell_angle_alpha 90.0000
_cell_angle_beta 92.5130(7)
_cell_angle_gamma 90.0000
_cell_formula_units_Z 4
_cell_length_a 13.1564(2)
_cell_length_b 17.7285(3)
_cell_length_c 35.5821(6)
_cell_measurement_reflns_used 135015
_cell_measurement_temperature 93.1
_cell_measurement_theta_max 68.3
_cell_measurement_theta_min 4.1
_cell_volume 8291.3(2)
_computing_cell_refinement 'PROCESS-AUTO (Rigaku, 1998)'
_computing_data_collection 'PROCESS-AUTO (Rigaku, 1998)'
_computing_data_reduction 'CrystalStructure (Rigaku & RAC 2007)'
_computing_molecular_graphics 'ORTEP (Johnson, 1976)'
_computing_publication_material 'CrystalStructure (Rigaku & RAC 2007)'
_computing_structure_refinement 'SHELXL97 (Sheldrick, 1997)'
_computing_structure_solution 'SIR2002 (Burla, 2003)'
_diffrn_detector_area_resol_mean 10.00
_diffrn_measured_fraction_theta_full 0.980
_diffrn_measured_fraction_theta_max 0.980
_diffrn_measurement_device_type 'Rigaku RAXIS-RAPID'
_diffrn_measurement_method \w
_diffrn_radiation_type 'Cu K\a'
_diffrn_radiation_wavelength 1.54187
_diffrn_reflns_av_R_equivalents 0.039
_diffrn_reflns_limit_h_max 15
_diffrn_reflns_limit_h_min -15
_diffrn_reflns_limit_k_max 20
_diffrn_reflns_limit_k_min -19
_diffrn_reflns_limit_l_max 42
_diffrn_reflns_limit_l_min -42
_diffrn_reflns_number 144803
_diffrn_reflns_theta_full 68.23
_diffrn_reflns_theta_max 68.23
_exptl_absorpt_coefficient_mu 1.142
_exptl_absorpt_correction_T_max 0.843
_exptl_absorpt_correction_T_min 0.764
_exptl_absorpt_correction_type multi-scan
_exptl_absorpt_process_details
;
    Higashi, T. (1995). Program for Absorption Correction.
    Rigaku Corporation, Tokyo, Japan.
;
_exptl_crystal_colour yellow
_exptl_crystal_density_diffrn 1.465
_exptl_crystal_density_method 'not measured'
_exptl_crystal_description block
_exptl_crystal_F_000 3852.00
_exptl_crystal_size_max 0.20
_exptl_crystal_size_mid 0.18
_exptl_crystal_size_min 0.15
_refine_diff_density_max 2.33
_refine_diff_density_min -0.69
_refine_ls_extinction_method none
_refine_ls_goodness_of_fit_ref 1.458
_refine_ls_hydrogen_treatment constr
_refine_ls_number_parameters 1562
_refine_ls_number_reflns 15386
_refine_ls_R_factor_gt 0.1010
_refine_ls_shift/su_max 0.0070
_refine_ls_structure_factor_coef Fsqd
_refine_ls_weighting_details 'w = 1/[\s^2^(Fo^2^)+(0.2000P)^2^+0.0000P] where P=(Fo^2^+2Fc^2^)/3'
_refine_ls_weighting_scheme calc
_refine_ls_wR_factor_ref 0.3037
_reflns_number_gt 14289
_reflns_number_total 15386
_reflns_threshold_expression F^2^>2.0\s(F^2^)
_cod_data_source_file jo702237qsup1.cif
_cod_data_source_block '_HANDAI'
_cod_original_formula_sum 'C62 H99 N8 O54.5 '
_cod_database_code 4028901

loop_
_symmetry_equiv_pos_site_id
_symmetry_equiv_pos_as_xyz
1 +X,+Y,+Z
2 -X,1/2+Y,-Z

loop_
_atom_site_label
_atom_site_type_symbol
_atom_site_fract_x
_atom_site_fract_y
_atom_site_fract_z
_atom_site_U_iso_or_equiv
_atom_site_adp_type
_atom_site_occupancy
_atom_site_symmetry_multiplicity
_atom_site_calc_flag
_atom_site_refinement_flags
O1 O 1.0233(4) 0.6341(3) 0.44649(13) 0.0230(10) Uani 1 1 d .
O2 O 0.9401(4) 0.6883(3) 0.50998(14) 0.0273(10) Uani 1 1 d .
O3 O 0.7315(4) 0.6826(3) 0.47989(13) 0.0259(10) Uani 1 1 d .
O4 O 0.8210(4) 0.7944(3) 0.35368(15) 0.0326(12) Uani 1 1 d .
O5 O 0.9643(4) 0.7377(3) 0.41166(13) 0.0234(10) Uani 1 1 d .
O6 O 0.7237(4) 0.6334(3) 0.40329(13) 0.0224(10) Uani 1 1 d .
O7 O 0.5481(4) 0.6181(3) 0.44332(13) 0.0266(10) Uani 1 1 d .
O8 O 0.4958(4) 0.4742(3) 0.41221(14) 0.0279(11) Uani 1 1 d .
O9 O 0.5659(5) 0.5564(3) 0.27700(14) 0.0333(12) Uani 1 1 d .
O10 O 0.6302(4) 0.6354(3) 0.34673(12) 0.0221(10) Uani 1 1 d .
O11 O 0.6252(4) 0.4296(3) 0.35416(13) 0.0230(10) Uani 1 1 d .
O12 O 0.5203(4) 0.3243(4) 0.39309(15) 0.0332(12) Uani 1 1 d .
O13 O 0.6538(4) 0.1969(3) 0.38280(15) 0.0330(12) Uani 1 1 d .
O14 O 0.7102(4) 0.2678(4) 0.24384(14) 0.0339(12) Uani 1 1 d .
O15 O 0.6163(4) 0.3599(3) 0.29890(15) 0.0291(11) Uani 1 1 d .
O16 O 0.8157(4) 0.2305(3) 0.33512(13) 0.0240(10) Uani 1 1 d .
O17 O 0.7983(4) 0.0931(3) 0.37057(15) 0.0293(11) Uani 1 1 d .
O18 O 1.0076(4) 0.1020(3) 0.40316(14) 0.0276(11) Uani 1 1 d .
O19 O 1.0559(4) 0.2659(4) 0.25427(14) 0.0344(12) Uani 1 1 d .
O20 O 0.9348(4) 0.1805(3) 0.29609(13) 0.0284(11) Uani 1 1 d .
O21 O 1.1068(3) 0.2342(3) 0.37512(13) 0.0237(10) Uani 1 1 d .
O22 O 1.2083(4) 0.1651(3) 0.43549(14) 0.0260(10) Uani 1 1 d .
O23 O 1.2689(4) 0.3062(3) 0.47416(13) 0.0269(10) Uani 1 1 d .
O24 O 1.2598(5) 0.4221(4) 0.31223(17) 0.0419(14) Uani 1 1 d .
O25 O 1.2550(4) 0.2967(3) 0.35842(13) 0.0252(10) Uani 1 1 d .
O26 O 1.2122(4) 0.4336(3) 0.43406(13) 0.0231(10) Uani 1 1 d .
O27 O 1.2523(4) 0.4616(3) 0.50943(13) 0.0256(10) Uani 1 1 d .
O28 O 1.1227(4) 0.5951(3) 0.51555(13) 0.0245(10) Uani 1 1 d .
O29 O 1.2205(4) 0.7025(3) 0.38996(15) 0.0324(12) Uani 1 1 d .
O30 O 1.2658(4) 0.5551(3) 0.41741(14) 0.0264(11) Uani 1 1 d .
C1 C 0.9961(5) 0.7102(4) 0.4480(2) 0.0246(14) Uani 1 1 d .
H1 H 1.0550 0.7406 0.4583 0.030 Uiso 1 1 calc R
C2 C 0.9064(5) 0.7166(4) 0.47436(18) 0.0235(14) Uani 1 1 d .
H2 H 0.8857 0.7706 0.4767 0.028 Uiso 1 1 calc R
C3 C 0.8181(5) 0.6708(4) 0.45762(18) 0.0209(13) Uani 1 1 d .
H3 H 0.8369 0.6162 0.4588 0.025 Uiso 1 1 calc R
C4 C 0.7914(5) 0.6915(4) 0.41684(18) 0.0230(13) Uani 1 1 d .
H4 H 0.7571 0.7418 0.4153 0.028 Uiso 1 1 calc R
C5 C 0.8873(5) 0.6916(4) 0.39359(18) 0.0228(13) Uani 1 1 d .
H5 H 0.9134 0.6387 0.3918 0.027 Uiso 1 1 calc R
C6 C 0.8677(5) 0.7226(4) 0.35389(19) 0.0247(14) Uani 1 1 d .
H6A H 0.9332 0.7262 0.3413 0.030 Uiso 1 1 calc R
H6B H 0.8235 0.6870 0.3393 0.030 Uiso 1 1 calc R
C7 C 0.6289(5) 0.6514(4) 0.38579(18) 0.0213(13) Uani 1 1 d .
H7 H 0.6139 0.7061 0.3896 0.026 Uiso 1 1 calc R
C8 C 0.5490(5) 0.6041(4) 0.40384(19) 0.0217(13) Uani 1 1 d .
H8 H 0.4806 0.6160 0.3920 0.026 Uiso 1 1 calc R
C9 C 0.5736(5) 0.5207(4) 0.39765(18) 0.0215(13) Uani 1 1 d .
H9 H 0.6396 0.5087 0.4114 0.026 Uiso 1 1 calc R
C10 C 0.5849(5) 0.5055(4) 0.35620(17) 0.0198(13) Uani 1 1 d .
H10 H 0.5169 0.5082 0.3425 0.024 Uiso 1 1 calc R
C11 C 0.6594(5) 0.5586(4) 0.33802(19) 0.0244(14) Uani 1 1 d .
H11 H 0.7291 0.5491 0.3494 0.029 Uiso 1 1 calc R
C12 C 0.6633(7) 0.5521(5) 0.2958(2) 0.0318(16) Uani 1 1 d .
H12A H 0.7068 0.5929 0.2864 0.038 Uiso 1 1 calc R
H12B H 0.6952 0.5034 0.2895 0.038 Uiso 1 1 calc R
C13 C 0.5689(5) 0.3751(4) 0.3334(2) 0.0275(15) Uani 1 1 d .
H13 H 0.4987 0.3947 0.3277 0.033 Uiso 1 1 calc R
C14 C 0.5624(6) 0.3046(5) 0.3576(2) 0.0309(16) Uani 1 1 d .
H14 H 0.5157 0.2678 0.3444 0.037 Uiso 1 1 calc R
C15 C 0.6658(6) 0.2685(4) 0.3631(2) 0.0303(16) Uani 1 1 d .
H15 H 0.7101 0.3024 0.3792 0.036 Uiso 1 1 calc R
C16 C 0.7154(5) 0.2569(4) 0.3255(2) 0.0251(14) Uani 1 1 d .
H16 H 0.6769 0.2185 0.3100 0.030 Uiso 1 1 calc R
C17 C 0.7199(5) 0.3314(5) 0.30433(18) 0.0250(14) Uani 1 1 d .
H17 H 0.7616 0.3684 0.3196 0.030 Uiso 1 1 calc R
C18 C 0.7630(6) 0.3237(5) 0.26597(19) 0.0325(17) Uani 1 1 d .
H18A H 0.7581 0.3728 0.2528 0.039 Uiso 1 1 calc R
H18B H 0.8358 0.3099 0.2688 0.039 Uiso 1 1 calc R
C19 C 0.8510(5) 0.1647(5) 0.31827(19) 0.0267(15) Uani 1 1 d .
H19 H 0.7951 0.1406 0.3026 0.032 Uiso 1 1 calc R
C20 C 0.8855(5) 0.1122(4) 0.3504(2) 0.0248(14) Uani 1 1 d .
H20 H 0.9151 0.0653 0.3398 0.030 Uiso 1 1 calc R
C21 C 0.9668(5) 0.1526(4) 0.37488(19) 0.0235(14) Uani 1 1 d .
H21 H 0.9345 0.1962 0.3876 0.028 Uiso 1 1 calc R
C22 C 1.0509(5) 0.1820(4) 0.35137(17) 0.0201(13) Uani 1 1 d .
H22 H 1.0964 0.1394 0.3447 0.024 Uiso 1 1 calc R
C23 C 1.0135(5) 0.2234(5) 0.31516(18) 0.0256(14) Uani 1 1 d .
H23 H 0.9878 0.2748 0.3214 0.031 Uiso 1 1 calc R
C24 C 1.0970(6) 0.2293(5) 0.28789(19) 0.0299(16) Uani 1 1 d .
H24A H 1.1543 0.2590 0.2991 0.036 Uiso 1 1 calc R
H24B H 1.1224 0.1784 0.2817 0.036 Uiso 1 1 calc R
C25 C 1.2150(5) 0.2316(4) 0.37644(19) 0.0212(13) Uani 1 1 d .
H25 H 1.2382 0.1849 0.3635 0.025 Uiso 1 1 calc R
C26 C 1.2512(5) 0.2299(4) 0.41748(18) 0.0211(13) Uani 1 1 d .
H26 H 1.3270 0.2252 0.4189 0.025 Uiso 1 1 calc R
C27 C 1.2222(5) 0.3017(4) 0.43674(18) 0.0236(14) Uani 1 1 d .
H27 H 1.1465 0.3036 0.4384 0.028 Uiso 1 1 calc R
C28 C 1.2574(5) 0.3704(4) 0.41619(19) 0.0240(14) Uani 1 1 d .
H28 H 1.3332 0.3742 0.4190 0.029 Uiso 1 1 calc R
C29 C 1.2250(6) 0.3680(5) 0.37408(19) 0.0279(15) Uani 1 1 d .
H29 H 1.1500 0.3762 0.3702 0.033 Uiso 1 1 calc R
C30 C 1.2858(9) 0.4270(6) 0.3517(2) 0.045(2) Uani 1 1 d .
H30A H 1.2705 0.4783 0.3608 0.054 Uiso 1 1 calc R
H30B H 1.3596 0.4179 0.3560 0.054 Uiso 1 1 calc R
C31 C 1.2761(5) 0.4959(4) 0.44389(18) 0.0218(13) Uani 1 1 d .
H31 H 1.3485 0.4787 0.4455 0.026 Uiso 1 1 calc R
C32 C 1.2457(5) 0.5233(4) 0.48267(19) 0.0225(13) Uani 1 1 d .
H32 H 1.2953 0.5630 0.4914 0.027 Uiso 1 1 calc R
C33 C 1.1395(5) 0.5585(4) 0.48064(17) 0.0203(13) Uani 1 1 d .
H33 H 1.0874 0.5180 0.4762 0.024 Uiso 1 1 calc R
C34 C 1.1308(5) 0.6149(4) 0.44965(19) 0.0217(13) Uani 1 1 d .
H34 H 1.1722 0.6607 0.4563 0.026 Uiso 1 1 calc R
C35 C 1.1632(5) 0.5820(4) 0.41222(18) 0.0245(14) Uani 1 1 d .
H35 H 1.1178 0.5386 0.4052 0.029 Uiso 1 1 calc R
C36 C 1.1609(6) 0.6383(5) 0.38006(18) 0.0261(15) Uani 1 1 d .
H36A H 1.1877 0.6142 0.3574 0.031 Uiso 1 1 calc R
H36B H 1.0898 0.6539 0.3740 0.031 Uiso 1 1 calc R
O31 O 0.4721(4) 0.2521(3) 0.83093(15) 0.0300(11) Uani 1 1 d .
O32 O 0.4389(4) 0.1860(4) 0.76098(15) 0.0330(12) Uani 1 1 d .
O33 O 0.2271(4) 0.2389(3) 0.75399(15) 0.0306(11) Uani 1 1 d .
O34 O 0.1481(5) 0.1615(4) 0.88687(17) 0.0451(16) Uani 1 1 d .
O35 O 0.3521(4) 0.1738(4) 0.85737(16) 0.0339(12) Uani 1 1 d .
O36 O 0.1656(4) 0.3121(3) 0.81871(16) 0.0313(12) Uani 1 1 d .
O37 O 0.0416(4) 0.3334(4) 0.75483(14) 0.0346(13) Uani 1 1 d .
O38 O -0.0008(4) 0.4931(4) 0.76976(14) 0.0347(13) Uani 1 1 d .
O39 O -0.0575(5) 0.4324(6) 0.91047(16) 0.053(2) Uani 1 1 d .
O40 O 0.0338(4) 0.3396(4) 0.85762(14) 0.0308(11) Uani 1 1 d .
O41 O 0.0670(4) 0.5428(3) 0.84231(14) 0.0279(11) Uani 1 1 d .
O42 O 0.0363(5) 0.6439(4) 0.78534(16) 0.0418(14) Uani 1 1 d .
O43 O 0.1699(5) 0.7615(4) 0.81813(16) 0.0423(14) Uani 1 1 d .
O44 O 0.0666(6) 0.6100(5) 0.96732(18) 0.0508(17) Uani 1 1 d .
O45 O -0.0019(4) 0.6248(3) 0.88569(14) 0.0288(11) Uani 1 1 d .
O46 O 0.2499(4) 0.7154(4) 0.88996(17) 0.0372(13) Uani 1 1 d .
O47 O 0.3147(5) 0.8518(4) 0.86017(19) 0.0434(14) Uani 1 1 d .
O48 O 0.5293(4) 0.7985(4) 0.86058(15) 0.0353(12) Uani 1 1 d .
O49 O 0.5255(5) 0.6933(4) 0.99246(15) 0.0393(13) Uani 1 1 d .
O50 O 0.3371(5) 0.7391(4) 0.94539(15) 0.0382(13) Uani 1 1 d .
O51 O 0.5516(4) 0.6585(4) 0.89640(14) 0.0320(12) Uani 1 1 d .
O52 O 0.7014(4) 0.6999(4) 0.85037(17) 0.0371(13) Uani 1 1 d .
O53 O 0.7503(4) 0.5454(4) 0.82693(16) 0.0354(13) Uani 1 1 d .
O54 O 0.7412(8) 0.4470(8) 0.9629(3) 0.094(4) Uani 1 1 d .
O55 O 0.6630(5) 0.5869(4) 0.93481(16) 0.0375(13) Uani 1 1 d .
O56 O 0.6602(4) 0.4301(3) 0.86716(14) 0.0260(10) Uani 1 1 d .
O57 O 0.7680(4) 0.3913(4) 0.80498(15) 0.0361(13) Uani 1 1 d .
O58 O 0.6274(4) 0.2701(4) 0.77980(15) 0.0332(12) Uani 1 1 d .
O59 O 0.5601(5) 0.2580(4) 0.94874(16) 0.0394(13) Uani 1 1 d .
O60 O 0.6873(4) 0.3098(3) 0.89266(15) 0.0317(12) Uani 1 1 d .
C37 C 0.4211(6) 0.1808(5) 0.8284(2) 0.0311(16) Uani 1 1 d .
H37 H 0.4720 0.1389 0.8301 0.037 Uiso 1 1 calc R
C38 C 0.3663(6) 0.1800(5) 0.7900(2) 0.0299(15) Uani 1 1 d .
H38 H 0.3296 0.1309 0.7869 0.036 Uiso 1 1 calc R
C39 C 0.2882(6) 0.2436(4) 0.7872(2) 0.0267(15) Uani 1 1 d .
H39 H 0.3254 0.2929 0.7873 0.032 Uiso 1 1 calc R
C40 C 0.2194(6) 0.2422(5) 0.8206(2) 0.0290(15) Uani 1 1 d .
H40 H 0.1706 0.1991 0.8181 0.035 Uiso 1 1 calc R
C41 C 0.2808(6) 0.2367(5) 0.8580(2) 0.0312(16) Uani 1 1 d .
H41 H 0.3204 0.2845 0.8618 0.037 Uiso 1 1 calc R
C42 C 0.2165(6) 0.2244(6) 0.8919(2) 0.0377(19) Uani 1 1 d .
H42A H 0.2619 0.2154 0.9144 0.045 Uiso 1 1 calc R
H42B H 0.1766 0.2706 0.8964 0.045 Uiso 1 1 calc R
C43 C 0.0599(5) 0.3127(5) 0.8225(2) 0.0278(15) Uani 1 1 d .
H43 H 0.0328 0.2604 0.8189 0.033 Uiso 1 1 calc R
C44 C 0.0147(6) 0.3639(5) 0.79105(18) 0.0283(16) Uani 1 1 d .
H44 H -0.0611 0.3630 0.7922 0.034 Uiso 1 1 calc R
C45 C 0.0503(6) 0.4436(5) 0.7972(2) 0.0299(16) Uani 1 1 d .
H45 H 0.1254 0.4462 0.7942 0.036 Uiso 1 1 calc R
C46 C 0.0260(5) 0.4692(4) 0.83642(19) 0.0252(14) Uani 1 1 d .
H46 H -0.0495 0.4709 0.8386 0.030 Uiso 1 1 calc R
C47 C 0.0720(6) 0.4151(5) 0.86567(19) 0.0255(14) Uani 1 1 d .
H47 H 0.1476 0.4149 0.8635 0.031 Uiso 1 1 calc R
C48 C 0.0486(6) 0.4326(5) 0.9059(2) 0.0294(15) Uani 1 1 d .
H48A H 0.0813 0.3945 0.9228 0.035 Uiso 1 1 calc R
H48B H 0.0768 0.4827 0.9129 0.035 Uiso 1 1 calc R
C49 C 0.0000(6) 0.6035(5) 0.8474(2) 0.0309(16) Uani 1 1 d .
H49 H -0.0700 0.5876 0.8387 0.037 Uiso 1 1 calc R
C50 C 0.0328(6) 0.6685(5) 0.8232(2) 0.0322(17) Uani 1 1 d .
H50 H -0.0167 0.7111 0.8249 0.039 Uiso 1 1 calc R
C51 C 0.1393(6) 0.6947(5) 0.8374(2) 0.0317(16) Uani 1 1 d .
H51 H 0.1892 0.6537 0.8324 0.038 Uiso 1 1 calc R
C52 C 0.1422(6) 0.7103(5) 0.8794(2) 0.0310(16) Uani 1 1 d .
H52 H 0.1076 0.7592 0.8845 0.037 Uiso 1 1 calc R
C53 C 0.0959(6) 0.6475(5) 0.9017(2) 0.0301(16) Uani 1 1 d .
H53 H 0.1428 0.6031 0.9023 0.036 Uiso 1 1 calc R
C54 C 0.0760(7) 0.6705(6) 0.9413(2) 0.041(2) Uani 1 1 d .
H54A H 0.1320 0.7038 0.9506 0.049 Uiso 1 1 calc R
H54B H 0.0125 0.7005 0.9410 0.049 Uiso 1 1 calc R
C55 C 0.2899(7) 0.7709(6) 0.9136(2) 0.0401(19) Uani 1 1 d .
H55 H 0.2341 0.8052 0.9213 0.048 Uiso 1 1 calc R
C56 C 0.3664(6) 0.8159(6) 0.8909(2) 0.0374(18) Uani 1 1 d .
H56 H 0.3990 0.8553 0.9075 0.045 Uiso 1 1 calc R
C57 C 0.4478(6) 0.7623(5) 0.8785(2) 0.0316(16) Uani 1 1 d .
H57 H 0.4154 0.7256 0.8603 0.038 Uiso 1 1 calc R
C58 C 0.4934(6) 0.7177(5) 0.9121(2) 0.0316(16) Uani 1 1 d .
H58 H 0.5388 0.7511 0.9280 0.038 Uiso 1 1 calc R
C59 C 0.4110(7) 0.6819(5) 0.9364(2) 0.0353(18) Uani 1 1 d .
H59 H 0.3751 0.6417 0.9212 0.042 Uiso 1 1 calc R
C60 C 0.4532(7) 0.6465(5) 0.9727(2) 0.0378(18) Uani 1 1 d .
H60A H 0.3963 0.6357 0.9892 0.045 Uiso 1 1 calc R
H60B H 0.4859 0.5979 0.9668 0.045 Uiso 1 1 calc R
C61 C 0.6542(6) 0.6498(5) 0.9099(2) 0.0347(17) Uani 1 1 d .
H61 H 0.6780 0.6967 0.9231 0.042 Uiso 1 1 calc R
C62 C 0.7159(7) 0.6364(5) 0.8755(2) 0.0368(18) Uani 1 1 d .
H62 H 0.7895 0.6337 0.8837 0.044 Uiso 1 1 calc R
C63 C 0.6854(6) 0.5618(5) 0.8565(2) 0.0337(17) Uani 1 1 d .
H63 H 0.6134 0.5649 0.8464 0.040 Uiso 1 1 calc R
C64 C 0.6959(6) 0.4980(5) 0.8850(2) 0.0327(17) Uani 1 1 d .
H64 H 0.7688 0.4921 0.8936 0.039 Uiso 1 1 calc R
C65 C 0.6313(6) 0.5162(5) 0.9186(2) 0.0323(17) Uani 1 1 d .
H65 H 0.5585 0.5206 0.9095 0.039 Uiso 1 1 calc R
C66 C 0.6385(7) 0.4568(6) 0.9501(2) 0.043(2) Uani 1 1 d .
H66A H 0.5976 0.4733 0.9713 0.052 Uiso 1 1 calc R
H66B H 0.6107 0.4082 0.9406 0.052 Uiso 1 1 calc R
C67 C 0.7254(6) 0.3660(5) 0.8689(2) 0.0356(18) Uani 1 1 d .
H67 H 0.7949 0.3815 0.8784 0.043 Uiso 1 1 calc R
C68 C 0.7306(6) 0.3346(5) 0.8292(2) 0.0324(17) Uani 1 1 d .
H68 H 0.7781 0.2905 0.8295 0.039 Uiso 1 1 calc R
C69 C 0.6243(6) 0.3083(5) 0.81526(19) 0.0287(16) Uani 1 1 d .
H69 H 0.5793 0.3535 0.8121 0.034 Uiso 1 1 calc R
C70 C 0.5780(6) 0.2552(5) 0.84323(19) 0.0279(15) Uani 1 1 d .
H70 H 0.6100 0.2041 0.8422 0.034 Uiso 1 1 calc R
C71 C 0.5856(6) 0.2871(5) 0.88322(19) 0.0304(16) Uani 1 1 d .
H71 H 0.5386 0.3311 0.8852 0.036 Uiso 1 1 calc R
C72 C 0.5610(6) 0.2283(5) 0.9119(2) 0.0307(16) Uani 1 1 d .
H72A H 0.4935 0.2062 0.9052 0.037 Uiso 1 1 calc R
H72B H 0.6120 0.1873 0.9113 0.037 Uiso 1 1 calc R
C73 C 0.9582(6) 0.4664(5) 0.3411(2) 0.0340(16) Uiso 1 1 d .
C74 C 0.9845(4) 0.4948(3) 0.30489(10) 0.0306(15) Uiso 1 1 d G
C75 C 1.0172(4) 0.4461(2) 0.27732(13) 0.0327(16) Uiso 1 1 d G
H75 H 1.0230 0.3936 0.2824 0.039 Uiso 1 1 calc R
C76 C 1.0416(4) 0.4741(3) 0.24236(11) 0.0329(16) Uiso 1 1 d G
H76 H 1.0640 0.4408 0.2235 0.039 Uiso 1 1 calc R
C77 C 1.0332(4) 0.5509(3) 0.23498(11) 0.0341(17) Uiso 1 1 d G
C78 C 1.0004(5) 0.5996(2) 0.26255(14) 0.0416(19) Uiso 1 1 d G
H78 H 0.9947 0.6521 0.2575 0.050 Uiso 1 1 calc R
C79 C 0.9761(4) 0.5716(3) 0.29751(12) 0.0377(18) Uiso 1 1 d G
H79 H 0.9537 0.6049 0.3164 0.045 Uiso 1 1 calc R
N1 N 1.0574(5) 0.5817(4) 0.19971(18) 0.0321(14) Uiso 1 1 d .
C80 C 1.0290(4) 0.5508(3) 0.16375(12) 0.0346(17) Uiso 1 1 d G
C81 C 0.9469(4) 0.5015(3) 0.16050(11) 0.0335(16) Uiso 1 1 d G
C82 C 0.9262(4) 0.4632(3) 0.12693(14) 0.0341(16) Uiso 1 1 d G
H82 H 0.8701 0.4296 0.1247 0.041 Uiso 1 1 calc R
C83 C 0.9877(4) 0.4742(3) 0.09661(11) 0.0354(17) Uiso 1 1 d G
C84 C 1.0698(4) 0.5235(4) 0.09986(12) 0.0377(17) Uiso 1 1 d G
H84 H 1.1118 0.5310 0.0791 0.045 Uiso 1 1 calc R
C85 C 1.0904(4) 0.5618(3) 0.13343(14) 0.0377(18) Uiso 1 1 d G
N2 N 0.8645(5) 0.4986(4) 0.18687(17) 0.0303(13) Uiso 1 1 d .
O61 O 0.8382(5) 0.5591(4) 0.20109(17) 0.0412(13) Uiso 1 1 d .
O62 O 0.8262(5) 0.4367(4) 0.19234(17) 0.0397(13) Uiso 1 1 d .
N3 N 0.9707(7) 0.4302(5) 0.0625(2) 0.0476(18) Uiso 1 1 d .
O63 O 0.9060(6) 0.3836(5) 0.0621(2) 0.0585(18) Uiso 1 1 d .
O64 O 1.0203(7) 0.4458(6) 0.0350(2) 0.068(2) Uiso 1 1 d .
N4 N 1.1767(6) 0.6099(5) 0.1331(2) 0.0419(16) Uiso 1 1 d .
O65 O 1.2317(6) 0.6113(5) 0.1067(2) 0.0534(17) Uiso 1 1 d .
O66 O 1.1952(7) 0.6505(6) 0.1608(3) 0.070(2) Uiso 1 1 d .
C86 C 0.9346(6) 0.4441(5) 0.3710(2) 0.0272(14) Uiso 1 1 d .
C87 C 0.8997(4) 0.4144(3) 0.40625(11) 0.0264(14) Uiso 1 1 d G
C88 C 0.8314(4) 0.4564(2) 0.42643(12) 0.0270(14) Uiso 1 1 d G
H88 H 0.8122 0.5055 0.4182 0.032 Uiso 1 1 calc R
C89 C 0.7913(3) 0.4264(3) 0.45870(11) 0.0269(14) Uiso 1 1 d G
H89 H 0.7446 0.4550 0.4725 0.032 Uiso 1 1 calc R
C90 C 0.8195(4) 0.3545(3) 0.47079(10) 0.0292(15) Uiso 1 1 d G
C91 C 0.8878(4) 0.3126(2) 0.45061(12) 0.0305(15) Uiso 1 1 d G
H91 H 0.9071 0.2635 0.4589 0.037 Uiso 1 1 calc R
C92 C 0.9279(3) 0.3426(3) 0.41834(12) 0.0276(14) Uiso 1 1 d G
H92 H 0.9746 0.3139 0.4046 0.033 Uiso 1 1 calc R
N5 N 0.7779(5) 0.3225(4) 0.50315(17) 0.0287(13) Uiso 1 1 d .
C93 C 0.7660(4) 0.3588(3) 0.53844(11) 0.0315(16) Uiso 1 1 d G
C94 C 0.8283(3) 0.4201(3) 0.54753(11) 0.0263(14) Uiso 1 1 d G
C95 C 0.8137(3) 0.4610(2) 0.58018(12) 0.0265(14) Uiso 1 1 d G
H95 H 0.8563 0.5028 0.5864 0.032 Uiso 1 1 calc R
C96 C 0.7368(4) 0.4406(3) 0.60375(11) 0.0298(15) Uiso 1 1 d G
C97 C 0.6744(3) 0.3794(3) 0.59466(12) 0.0279(14) Uiso 1 1 d G
H97 H 0.6218 0.3655 0.6108 0.033 Uiso 1 1 calc R
C98 C 0.6890(4) 0.3385(3) 0.56201(13) 0.0335(16) Uiso 1 1 d G
N6 N 0.9211(5) 0.4406(4) 0.52970(16) 0.0279(12) Uiso 1 1 d .
O67 O 0.9796(4) 0.3897(3) 0.52189(14) 0.0328(11) Uiso 1 1 d .
O68 O 0.9333(4) 0.5071(4) 0.52258(15) 0.0346(12) Uiso 1 1 d .
N7 N 0.7248(5) 0.4818(4) 0.63833(18) 0.0329(14) Uiso 1 1 d .
O69 O 0.7874(6) 0.5308(5) 0.64696(19) 0.0511(16) Uiso 1 1 d .
O70 O 0.6554(5) 0.4662(4) 0.65809(16) 0.0382(13) Uiso 1 1 d .
N8 N 0.6221(5) 0.2751(4) 0.55653(17) 0.0305(13) Uiso 1 1 d .
O71 O 0.5495(5) 0.2681(4) 0.57610(16) 0.0378(12) Uiso 1 1 d .
O72 O 0.6424(4) 0.2284(4) 0.53215(16) 0.0370(12) Uiso 1 1 d .
C99 C 0.3381(6) 0.4641(5) 0.9082(2) 0.0349(17) Uiso 1 1 d .
C100 C 0.3241(5) 0.4414(3) 0.94662(11) 0.0371(17) Uiso 1 1 d G
C101 C 0.2743(4) 0.4878(3) 0.97136(14) 0.0349(17) Uiso 1 1 d G
H101 H 0.2506 0.5361 0.9633 0.042 Uiso 1 1 calc R
C102 C 0.2593(4) 0.4637(3) 1.00787(12) 0.0325(16) Uiso 1 1 d G
H102 H 0.2253 0.4955 1.0248 0.039 Uiso 1 1 calc R
C103 C 0.2941(5) 0.3932(3) 1.01964(12) 0.0396(18) Uiso 1 1 d G
C104 C 0.3438(5) 0.3467(3) 0.99489(16) 0.052(2) Uiso 1 1 d G
H104 H 0.3676 0.2985 1.0029 0.063 Uiso 1 1 calc R
C105 C 0.3588(5) 0.3708(3) 0.95838(15) 0.046(2) Uiso 1 1 d G
H105 H 0.3928 0.3391 0.9415 0.056 Uiso 1 1 calc R
N9 N 0.2745(6) 0.3638(5) 1.0557(2) 0.0384(15) Uiso 1 1 d .
C106 C 0.2923(4) 0.3995(3) 1.09075(11) 0.0315(15) Uiso 1 1 d G
C107 C 0.3651(4) 0.4560(3) 1.09517(11) 0.0327(16) Uiso 1 1 d G
C108 C 0.3827(4) 0.4899(3) 1.13007(14) 0.0312(15) Uiso 1 1 d G
H108 H 0.4325 0.5286 1.1331 0.037 Uiso 1 1 calc R
C109 C 0.3276(4) 0.4674(3) 1.16055(11) 0.0397(18) Uiso 1 1 d G
C110 C 0.2548(4) 0.4109(3) 1.15614(11) 0.0346(16) Uiso 1 1 d G
H110 H 0.2171 0.3954 1.1770 0.042 Uiso 1 1 calc R
C111 C 0.2371(4) 0.3770(3) 1.12124(13) 0.0342(16) Uiso 1 1 d G
N10 N 0.4389(5) 0.4773(4) 1.06759(18) 0.0343(14) Uiso 1 1 d .
O73 O 0.4846(5) 0.4251(4) 1.05227(17) 0.0413(13) Uiso 1 1 d .
O74 O 0.4525(5) 0.5430(4) 1.06149(18) 0.0468(15) Uiso 1 1 d .
N11 N 0.3458(7) 0.5036(5) 1.1970(2) 0.0472(18) Uiso 1 1 d .
O75 O 0.3943(6) 0.5623(5) 1.1990(2) 0.0563(18) Uiso 1 1 d .
O76 O 0.3105(7) 0.4720(6) 1.2244(3) 0.072(2) Uiso 1 1 d .
N12 N 0.1524(6) 0.3261(5) 1.1199(2) 0.0456(17) Uiso 1 1 d .
O77 O 0.0919(6) 0.3273(5) 1.1451(2) 0.0553(17) Uiso 1 1 d .
O78 O 0.1450(7) 0.2820(6) 1.0918(2) 0.063(2) Uiso 1 1 d .
C112 C 0.3551(6) 0.4796(5) 0.8762(2) 0.0315(16) Uiso 1 1 d .
C113 C 0.3774(4) 0.5020(3) 0.83880(10) 0.0328(16) Uiso 1 1 d G
C114 C 0.4062(4) 0.4488(2) 0.81265(13) 0.0330(16) Uiso 1 1 d G
H114 H 0.4118 0.3971 0.8196 0.040 Uiso 1 1 calc R
C115 C 0.4269(4) 0.4710(3) 0.77632(11) 0.0347(16) Uiso 1 1 d G
H115 H 0.4466 0.4346 0.7584 0.042 Uiso 1 1 calc R
C116 C 0.4188(4) 0.5465(3) 0.76613(10) 0.0332(16) Uiso 1 1 d G
C117 C 0.3899(5) 0.5998(2) 0.79228(14) 0.0397(18) Uiso 1 1 d G
H117 H 0.3844 0.6514 0.7853 0.048 Uiso 1 1 calc R
C118 C 0.3693(4) 0.5775(3) 0.82861(12) 0.0366(17) Uiso 1 1 d G
H118 H 0.3496 0.6140 0.8465 0.044 Uiso 1 1 calc R
N13 N 0.4410(6) 0.5737(5) 0.72954(19) 0.0354(14) Uiso 1 1 d .
C119 C 0.4143(4) 0.5426(3) 0.69403(10) 0.0351(17) Uiso 1 1 d G
C120 C 0.3450(4) 0.4836(3) 0.69012(11) 0.0294(15) Uiso 1 1 d G
C121 C 0.3342(4) 0.4449(3) 0.65621(13) 0.0292(15) Uiso 1 1 d G
H121 H 0.2868 0.4046 0.6535 0.035 Uiso 1 1 calc R
C122 C 0.3927(4) 0.4651(3) 0.62621(10) 0.0303(15) Uiso 1 1 d G
C123 C 0.4620(4) 0.5241(3) 0.63012(11) 0.0294(15) Uiso 1 1 d G
H123 H 0.5019 0.5379 0.6096 0.035 Uiso 1 1 calc R
C124 C 0.4728(4) 0.5628(3) 0.66403(13) 0.0309(15) Uiso 1 1 d G
N14 N 0.2640(5) 0.4704(4) 0.71645(17) 0.0304(13) Uiso 1 1 d .
O79 O 0.2292(4) 0.5242(4) 0.73229(16) 0.0369(12) Uiso 1 1 d .
O80 O 0.2375(5) 0.4045(4) 0.72008(18) 0.0466(15) Uiso 1 1 d .
N15 N 0.3897(5) 0.4199(4) 0.59167(17) 0.0296(13) Uiso 1 1 d .
O81 O 0.3260(5) 0.3720(4) 0.58846(16) 0.0392(13) Uiso 1 1 d .
O82 O 0.4535(4) 0.4337(4) 0.56888(15) 0.0350(12) Uiso 1 1 d .
N16 N 0.5422(5) 0.6263(4) 0.66402(19) 0.0352(14) Uiso 1 1 d .
O83 O 0.5891(5) 0.6380(4) 0.63675(18) 0.0446(14) Uiso 1 1 d .
O84 O 0.5527(5) 0.6647(4) 0.69281(18) 0.0460(15) Uiso 1 1 d .
O85 O 0.5216(5) 0.3204(4) 0.21623(19) 0.0482(15) Uiso 1 1 d .
O86 O 0.2328(6) 0.2583(5) 0.2167(2) 0.0607(19) Uiso 1 1 d .
O87 O 0.3245(7) 0.1101(6) 0.2388(2) 0.067(2) Uiso 1 1 d .
O88 O 0.3638(5) 0.3109(4) 0.27346(17) 0.0431(14) Uiso 1 1 d .
O89 O 0.5757(4) 0.4896(3) 0.49511(15) 0.0328(11) Uiso 1 1 d .
O90 O 0.4606(5) 0.3509(4) 0.50063(16) 0.0383(13) Uiso 1 1 d .
O91 O 0.7133(5) 0.1875(4) 0.45892(16) 0.0376(12) Uiso 1 1 d .
O92 O 0.5068(5) 0.2201(4) 0.45552(16) 0.0390(13) Uiso 1 1 d .
O93 O 0.3826(4) 0.0863(4) 0.44537(15) 0.0340(12) Uiso 1 1 d .
O94 O 0.8734(5) 0.3205(4) 0.64191(16) 0.0389(13) Uiso 1 1 d .
O95 O 0.8753(5) 0.2784(4) 0.71552(18) 0.0474(15) Uiso 1 1 d .
O96 O 0.8045(7) 0.5045(6) 0.7323(3) 0.071(2) Uiso 1 1 d .
O97 O 0.6215(6) 0.1873(5) 0.6543(2) 0.0555(17) Uiso 1 1 d .
O98 O 0.1452(4) 0.4909(4) 0.57476(15) 0.0327(11) Uiso 1 1 d .
O99 O 0.0475(5) 0.4039(4) 0.62682(18) 0.0446(14) Uiso 1 1 d .
O100 O 0.6659(5) 0.0712(4) 0.70543(18) 0.0471(15) Uiso 1 1 d .
O101 O 0.7786(5) 0.1673(4) 0.75687(17) 0.0405(13) Uiso 1 1 d .
O102 O 0.9606(8) 0.2165(6) 0.9017(3) 0.074(2) Uiso 1 1 d .
O103 O 0.7379(6) 0.2907(5) 0.9857(2) 0.0572(18) Uiso 1 1 d .
O104 O 0.3458(4) 0.2711(4) 0.69271(15) 0.0342(12) Uiso 1 1 d .
O105 O 0.3733(7) -0.0008(6) 0.8586(3) 0.069(2) Uiso 1 1 d .
O106 O 0.6981(8) 0.3606(7) 0.7239(3) 0.077(2) Uiso 1 1 d .
O107 O 0.5907(9) 0.4691(8) 0.2136(3) 0.086(3) Uiso 1 1 d .
O108 O 0.5365(8) 0.3220(6) 0.6706(3) 0.072(2) Uiso 1 1 d .
O109 O 0.9927(10) 0.4629(8) 0.6926(3) 0.094(3) Uiso 1 1 d .

loop_
_atom_site_aniso_label
_atom_site_aniso_U_11
_atom_site_aniso_U_22
_atom_site_aniso_U_33
_atom_site_aniso_U_23
_atom_site_aniso_U_13
_atom_site_aniso_U_12
O1 0.019(2) 0.020(3) 0.031(2) 0.0030(19) 0.0015(17) 0.0033(19)
O2 0.026(2) 0.029(3) 0.027(2) -0.004(2) 0.0017(18) 0.001(2)
O3 0.021(2) 0.033(3) 0.024(2) -0.002(2) 0.0041(18) -0.002(2)
O4 0.037(3) 0.027(3) 0.034(3) 0.004(2) 0.000(2) 0.006(2)
O5 0.021(2) 0.024(3) 0.025(2) 0.0041(19) 0.0027(17) -0.001(2)
O6 0.022(2) 0.014(2) 0.030(2) -0.0006(18) -0.0038(18) 0.0001(19)
O7 0.028(2) 0.027(3) 0.026(2) -0.002(2) 0.0053(18) 0.007(2)
O8 0.024(2) 0.026(3) 0.035(2) 0.006(2) 0.0136(19) -0.001(2)
O9 0.040(3) 0.030(3) 0.030(2) 0.003(2) -0.003(2) -0.006(2)
O10 0.026(2) 0.018(3) 0.022(2) 0.0032(18) 0.0027(17) 0.0000(19)
O11 0.023(2) 0.015(3) 0.030(2) 0.0034(18) 0.0009(18) 0.0018(19)
O12 0.032(3) 0.032(3) 0.036(3) 0.004(2) 0.011(2) 0.004(2)
O13 0.040(3) 0.021(3) 0.038(3) 0.008(2) 0.009(2) -0.004(2)
O14 0.039(3) 0.033(3) 0.030(2) -0.003(2) 0.001(2) 0.009(2)
O15 0.022(2) 0.029(3) 0.035(2) -0.006(2) -0.0043(19) 0.005(2)
O16 0.021(2) 0.020(3) 0.031(2) -0.0044(19) 0.0007(18) 0.004(2)
O17 0.021(2) 0.027(3) 0.039(3) 0.002(2) -0.0012(19) 0.000(2)
O18 0.026(2) 0.025(3) 0.032(2) 0.002(2) -0.0024(19) -0.003(2)
O19 0.036(3) 0.042(3) 0.025(2) 0.000(2) 0.005(2) -0.003(3)
O20 0.025(2) 0.035(3) 0.025(2) -0.007(2) 0.0008(18) -0.002(2)
O21 0.014(2) 0.028(3) 0.029(2) -0.004(2) -0.0002(17) -0.0009(19)
O22 0.026(2) 0.022(3) 0.031(2) 0.0017(19) 0.0027(19) 0.000(2)
O23 0.026(2) 0.029(3) 0.025(2) -0.001(2) -0.0028(18) 0.002(2)
O24 0.046(3) 0.038(4) 0.041(3) 0.002(3) 0.003(2) -0.002(3)
O25 0.023(2) 0.024(3) 0.029(2) 0.004(2) 0.0020(18) -0.003(2)
O26 0.022(2) 0.020(3) 0.028(2) -0.0024(18) 0.0034(18) 0.0001(19)
O27 0.027(2) 0.024(3) 0.026(2) 0.0057(19) -0.0019(18) 0.005(2)
O28 0.020(2) 0.027(3) 0.026(2) -0.0009(19) 0.0012(17) 0.002(2)
O29 0.035(3) 0.032(3) 0.031(2) -0.002(2) 0.003(2) -0.001(2)
O30 0.021(2) 0.027(3) 0.032(2) 0.000(2) 0.0083(18) 0.003(2)
C1 0.025(3) 0.018(4) 0.032(3) 0.000(3) 0.003(3) 0.001(3)
C2 0.018(3) 0.027(4) 0.026(3) -0.003(3) 0.003(2) -0.002(3)
C3 0.018(3) 0.016(3) 0.028(3) 0.003(2) 0.004(2) 0.002(2)
C4 0.024(3) 0.019(3) 0.025(3) -0.001(3) -0.001(2) -0.001(3)
C5 0.019(3) 0.022(4) 0.027(3) 0.003(3) 0.003(2) -0.003(3)
C6 0.023(3) 0.022(4) 0.030(3) 0.001(3) 0.004(2) 0.005(3)
C7 0.017(3) 0.021(4) 0.025(3) 0.002(3) -0.002(2) 0.005(3)
C8 0.018(3) 0.017(4) 0.030(3) -0.001(3) 0.001(2) -0.001(3)
C9 0.021(3) 0.017(4) 0.026(3) 0.003(2) 0.004(2) 0.000(3)
C10 0.018(3) 0.020(4) 0.022(3) 0.005(2) 0.002(2) 0.000(3)
C11 0.027(3) 0.018(4) 0.029(3) 0.003(3) 0.005(3) -0.010(3)
C12 0.043(4) 0.025(4) 0.028(3) -0.005(3) 0.008(3) -0.004(3)
C13 0.022(3) 0.026(4) 0.035(3) -0.005(3) 0.007(3) -0.001(3)
C14 0.027(4) 0.025(4) 0.041(4) -0.006(3) 0.014(3) -0.004(3)
C15 0.037(4) 0.018(4) 0.037(4) 0.007(3) 0.012(3) -0.005(3)
C16 0.017(3) 0.019(4) 0.038(4) -0.004(3) -0.001(3) 0.003(3)
C17 0.016(3) 0.034(4) 0.025(3) -0.006(3) 0.001(2) 0.004(3)
C18 0.034(4) 0.040(5) 0.023(3) -0.001(3) -0.001(3) 0.006(3)
C19 0.018(3) 0.033(4) 0.029(3) -0.009(3) 0.005(2) -0.002(3)
C20 0.022(3) 0.016(3) 0.037(3) 0.002(3) 0.003(3) -0.003(3)
C21 0.024(3) 0.014(3) 0.032(3) 0.003(3) -0.003(3) 0.001(3)
C22 0.022(3) 0.014(3) 0.024(3) -0.004(2) 0.001(2) 0.001(3)
C23 0.024(3) 0.030(4) 0.023(3) -0.001(3) -0.001(2) -0.002(3)
C24 0.026(3) 0.041(5) 0.023(3) -0.008(3) -0.003(3) 0.002(3)
C25 0.015(3) 0.016(3) 0.033(3) 0.006(3) 0.000(2) -0.001(2)
C26 0.016(3) 0.020(4) 0.027(3) -0.002(3) 0.000(2) 0.000(3)
C27 0.021(3) 0.024(4) 0.025(3) 0.003(3) 0.003(2) 0.002(3)
C28 0.017(3) 0.025(4) 0.030(3) 0.004(3) 0.001(2) 0.000(3)
C29 0.031(4) 0.026(4) 0.025(3) 0.000(3) -0.011(3) 0.005(3)
C30 0.077(7) 0.037(5) 0.021(3) -0.008(3) -0.003(4) 0.017(5)
C31 0.016(3) 0.023(4) 0.027(3) 0.000(3) 0.003(2) 0.007(3)
C32 0.019(3) 0.019(4) 0.029(3) 0.000(3) 0.006(2) 0.003(3)
C33 0.015(3) 0.021(4) 0.025(3) -0.001(3) -0.001(2) 0.001(3)
C34 0.014(3) 0.020(3) 0.032(3) 0.006(3) 0.006(2) 0.002(2)
C35 0.025(3) 0.024(4) 0.024(3) 0.006(3) -0.001(2) 0.005(3)
C36 0.027(3) 0.031(4) 0.021(3) 0.005(3) 0.004(2) 0.005(3)
O31 0.024(2) 0.023(3) 0.044(3) -0.003(2) 0.005(2) -0.002(2)
O32 0.036(3) 0.030(3) 0.033(3) -0.004(2) 0.007(2) 0.002(2)
O33 0.029(3) 0.031(3) 0.033(2) -0.005(2) 0.006(2) -0.002(2)
O34 0.045(3) 0.052(4) 0.039(3) -0.002(3) 0.012(3) -0.016(3)
O35 0.028(3) 0.033(3) 0.041(3) 0.009(2) 0.008(2) 0.001(2)
O36 0.018(2) 0.032(3) 0.045(3) -0.010(2) 0.009(2) -0.004(2)
O37 0.032(3) 0.044(4) 0.028(2) -0.012(2) 0.006(2) -0.008(3)
O38 0.029(3) 0.051(4) 0.024(2) 0.003(2) -0.0013(19) 0.005(3)
O39 0.030(3) 0.100(6) 0.030(3) -0.002(3) 0.001(2) 0.011(4)
O40 0.026(3) 0.036(3) 0.031(2) -0.002(2) 0.0046(19) -0.001(2)
O41 0.019(2) 0.033(3) 0.031(2) 0.001(2) -0.0016(18) -0.002(2)
O42 0.048(3) 0.045(4) 0.033(3) 0.004(3) 0.001(2) 0.007(3)
O43 0.059(4) 0.033(3) 0.036(3) 0.010(2) 0.009(3) -0.007(3)
O44 0.062(4) 0.053(4) 0.038(3) 0.012(3) 0.010(3) -0.003(3)
O45 0.024(2) 0.033(3) 0.030(2) 0.001(2) 0.0049(19) -0.002(2)
O46 0.032(3) 0.038(4) 0.042(3) -0.015(3) 0.001(2) -0.002(2)
O47 0.045(3) 0.032(3) 0.053(3) -0.001(3) -0.006(3) 0.000(3)
O48 0.033(3) 0.039(3) 0.034(3) 0.004(2) 0.002(2) -0.011(3)
O49 0.052(4) 0.037(3) 0.029(3) -0.003(2) 0.002(2) 0.000(3)
O50 0.041(3) 0.046(4) 0.027(2) -0.009(2) 0.002(2) 0.002(3)
O51 0.030(3) 0.038(3) 0.028(2) 0.000(2) -0.0019(19) -0.004(2)
O52 0.030(3) 0.035(3) 0.047(3) 0.011(3) 0.003(2) -0.007(2)
O53 0.030(3) 0.036(3) 0.041(3) 0.014(2) 0.009(2) 0.003(2)
O54 0.077(6) 0.110(9) 0.092(7) 0.061(7) -0.041(5) -0.021(6)
O55 0.046(3) 0.032(3) 0.034(3) 0.001(2) -0.010(2) -0.012(3)
O56 0.019(2) 0.025(3) 0.034(2) 0.007(2) -0.0009(18) 0.000(2)
O57 0.031(3) 0.042(4) 0.035(3) 0.007(2) 0.005(2) -0.003(3)
O58 0.033(3) 0.033(3) 0.034(3) 0.005(2) 0.009(2) 0.004(2)
O59 0.042(3) 0.043(4) 0.034(3) 0.001(2) 0.004(2) 0.000(3)
O60 0.024(2) 0.033(3) 0.039(3) 0.008(2) 0.005(2) -0.001(2)
C37 0.034(4) 0.024(4) 0.036(4) 0.000(3) 0.009(3) -0.005(3)
C38 0.030(4) 0.026(4) 0.035(4) -0.002(3) 0.004(3) 0.002(3)
C39 0.028(4) 0.019(4) 0.032(3) -0.005(3) 0.005(3) -0.007(3)
C40 0.027(4) 0.029(4) 0.032(3) -0.004(3) 0.012(3) -0.005(3)
C41 0.030(4) 0.024(4) 0.039(4) -0.007(3) 0.007(3) 0.001(3)
C42 0.026(4) 0.055(6) 0.032(4) -0.003(4) 0.006(3) -0.007(4)
C43 0.020(3) 0.029(4) 0.035(3) -0.009(3) 0.004(3) -0.006(3)
C44 0.027(3) 0.037(4) 0.022(3) -0.009(3) 0.004(3) -0.004(3)
C45 0.025(3) 0.040(5) 0.025(3) -0.003(3) 0.006(3) 0.001(3)
C46 0.022(3) 0.026(4) 0.028(3) 0.000(3) 0.006(2) -0.003(3)
C47 0.026(3) 0.027(4) 0.024(3) -0.003(3) 0.000(2) -0.002(3)
C48 0.032(4) 0.028(4) 0.028(3) 0.000(3) 0.001(3) 0.002(3)
C49 0.025(4) 0.040(5) 0.028(3) 0.004(3) 0.004(3) 0.007(3)
C50 0.032(4) 0.035(5) 0.029(3) 0.007(3) -0.001(3) 0.005(3)
C51 0.033(4) 0.021(4) 0.041(4) 0.001(3) 0.004(3) 0.000(3)
C52 0.025(4) 0.023(4) 0.044(4) 0.000(3) -0.004(3) -0.001(3)
C53 0.033(4) 0.021(4) 0.036(4) -0.001(3) 0.006(3) -0.005(3)
C54 0.046(5) 0.043(5) 0.035(4) 0.010(4) 0.007(3) 0.002(4)
C55 0.047(5) 0.034(5) 0.041(4) -0.005(4) 0.010(4) -0.004(4)
C56 0.029(4) 0.041(5) 0.042(4) -0.005(4) -0.002(3) -0.003(4)
C57 0.029(4) 0.031(4) 0.035(3) 0.003(3) -0.005(3) -0.007(3)
C58 0.034(4) 0.028(4) 0.032(3) -0.001(3) -0.002(3) 0.000(3)
C59 0.040(4) 0.036(5) 0.030(3) -0.006(3) 0.008(3) -0.003(4)
C60 0.050(5) 0.031(5) 0.033(4) 0.000(3) 0.009(3) -0.010(4)
C61 0.036(4) 0.026(4) 0.041(4) 0.002(3) -0.005(3) -0.004(3)
C62 0.034(4) 0.037(5) 0.039(4) 0.014(4) -0.009(3) 0.000(4)
C63 0.028(4) 0.034(5) 0.039(4) 0.008(3) 0.007(3) -0.001(3)
C64 0.024(3) 0.034(5) 0.040(4) 0.009(3) -0.005(3) 0.001(3)
C65 0.033(4) 0.034(5) 0.029(3) 0.000(3) 0.000(3) -0.010(3)
C66 0.044(5) 0.045(6) 0.039(4) 0.012(4) -0.006(3) -0.003(4)
C67 0.025(4) 0.041(5) 0.042(4) 0.005(4) 0.008(3) 0.005(3)
C68 0.023(3) 0.041(5) 0.034(4) 0.011(3) 0.005(3) 0.001(3)
C69 0.025(3) 0.038(5) 0.024(3) 0.002(3) 0.005(3) 0.008(3)
C70 0.026(3) 0.029(4) 0.029(3) -0.001(3) 0.006(3) 0.006(3)
C71 0.031(4) 0.034(5) 0.026(3) 0.005(3) 0.007(3) 0.008(3)
C72 0.027(4) 0.029(4) 0.037(4) 0.006(3) 0.007(3) 0.001(3)

loop_
_atom_type_symbol
_atom_type_description
_atom_type_scat_dispersion_real
_atom_type_scat_dispersion_imag
_atom_type_scat_source
C C 0.018 0.009
;
International Tables for Crystallography
(1992, Vol. C, Tables 4.2.6.8 and 6.1.1.4)
;
H H 0.000 0.000
;
International Tables for Crystallography
(1992, Vol. C, Table 6.1.1.4)
;
N N 0.031 0.018
;
International Tables for Crystallography
(1992, Vol. C, Tables 4.2.6.8 and 6.1.1.4)
;
O O 0.049 0.032
;
International Tables for Crystallography
(1992, Vol. C, Tables 4.2.6.8 and 6.1.1.4)
;

loop_
_geom_angle_atom_site_label_1
_geom_angle_atom_site_label_2
_geom_angle_atom_site_label_3
_geom_angle
C1 O1 C34 118.2(5)
C1 O5 C5 112.6(5)
C7 O6 C4 120.8(5)
C7 O10 C11 114.3(5)
C13 O11 C10 118.6(5)
C13 O15 C17 113.1(5)
C19 O16 C16 119.4(5)
C19 O20 C23 114.0(5)
C25 O21 C22 119.0(5)
C25 O25 C29 114.9(5)
C31 O26 C28 117.7(5)
C31 O30 C35 113.2(5)
O1 C1 O5 111.1(6)
O1 C1 C2 107.4(6)
O5 C1 C2 108.9(5)
O2 C2 C3 111.5(6)
O2 C2 C1 107.4(5)
C3 C2 C1 108.3(5)
O3 C3 C2 108.6(5)
O3 C3 C4 109.6(5)
C2 C3 C4 112.7(6)
O6 C4 C3 105.1(5)
O6 C4 C5 109.4(5)
C3 C4 C5 110.6(5)
O5 C5 C6 107.2(6)
O5 C5 C4 109.8(5)
C6 C5 C4 112.9(6)
O4 C6 C5 112.7(6)
O6 C7 O10 109.8(5)
O6 C7 C8 107.8(5)
O10 C7 C8 110.2(6)
O7 C8 C7 111.0(6)
O7 C8 C9 108.6(6)
C7 C8 C9 108.6(5)
O8 C9 C10 110.6(6)
O8 C9 C8 110.2(5)
C10 C9 C8 110.0(6)
O11 C10 C9 105.4(5)
O11 C10 C11 108.0(5)
C9 C10 C11 113.3(6)
O10 C11 C12 107.8(6)
O10 C11 C10 107.9(5)
C12 C11 C10 115.1(6)
O9 C12 C11 113.2(6)
O11 C13 O15 110.0(6)
O11 C13 C14 108.0(6)
O15 C13 C14 111.7(6)
O12 C14 C15 111.5(7)
O12 C14 C13 109.2(6)
C15 C14 C13 110.5(6)
O13 C15 C14 108.4(6)
O13 C15 C16 111.2(6)
C14 C15 C16 111.0(6)
O16 C16 C17 110.3(6)
O16 C16 C15 105.0(6)
C17 C16 C15 110.2(6)
O15 C17 C18 107.3(6)
O15 C17 C16 107.9(6)
C18 C17 C16 113.2(7)
O14 C18 C17 111.7(7)
O16 C19 O20 110.8(6)
O16 C19 C20 106.3(5)
O20 C19 C20 109.0(6)
O17 C20 C21 112.7(6)
O17 C20 C19 107.7(6)
C21 C20 C19 108.6(6)
O18 C21 C22 110.2(5)
O18 C21 C20 109.7(6)
C22 C21 C20 111.0(6)
O21 C22 C21 105.4(5)
O21 C22 C23 108.8(6)
C21 C22 C23 114.4(5)
O20 C23 C24 105.4(5)
O20 C23 C22 109.9(6)
C24 C23 C22 110.9(6)
O19 C24 C23 108.0(6)
O21 C25 O25 110.2(5)
O21 C25 C26 107.7(5)
O25 C25 C26 110.0(6)
O22 C26 C27 111.0(5)
O22 C26 C25 109.4(5)
C27 C26 C25 110.3(6)
O23 C27 C26 111.2(6)
O23 C27 C28 106.0(6)
C26 C27 C28 112.0(5)
O26 C28 C27 106.0(5)
O26 C28 C29 110.5(6)
C27 C28 C29 111.9(6)
O25 C29 C28 109.3(6)
O25 C29 C30 103.6(6)
C28 C29 C30 110.7(6)
O24 C30 C29 110.8(8)
O30 C31 O26 112.0(5)
O30 C31 C32 110.1(5)
O26 C31 C32 107.0(5)
O27 C32 C33 111.5(5)
O27 C32 C31 110.0(6)
C33 C32 C31 111.1(5)
O28 C33 C34 109.2(6)
O28 C33 C32 108.7(5)
C34 C33 C32 110.5(5)
O1 C34 C33 104.9(5)
O1 C34 C35 109.2(5)
C33 C34 C35 111.9(6)
O30 C35 C36 107.6(6)
O30 C35 C34 108.1(5)
C36 C35 C34 114.1(6)
O29 C36 C35 110.4(6)
C37 O31 C70 119.8(6)
C37 O35 C41 112.2(6)
C43 O36 C40 119.6(6)
C43 O40 C47 113.2(6)
C49 O41 C46 118.9(5)
C49 O45 C53 113.7(5)
C55 O46 C52 122.8(7)
C55 O50 C59 112.7(6)
C61 O51 C58 117.8(6)
C61 O55 C65 114.8(6)
C67 O56 C64 117.9(6)
C67 O60 C71 114.3(6)
O35 C37 O31 110.3(6)
O35 C37 C38 111.3(7)
O31 C37 C38 105.6(6)
O32 C38 C37 109.9(6)
O32 C38 C39 111.3(6)
C37 C38 C39 110.2(6)
O33 C39 C38 111.8(6)
O33 C39 C40 108.5(6)
C38 C39 C40 110.9(6)
O36 C40 C39 105.0(6)
O36 C40 C41 109.8(6)
C39 C40 C41 111.7(6)
O35 C41 C42 106.4(7)
O35 C41 C40 110.6(6)
C42 C41 C40 114.1(6)
O34 C42 C41 112.3(7)
O40 C43 O36 111.9(6)
O40 C43 C44 110.3(6)
O36 C43 C44 106.7(6)
O37 C44 C45 113.1(6)
O37 C44 C43 108.9(6)
C45 C44 C43 109.9(6)
O38 C45 C44 109.8(6)
O38 C45 C46 109.1(6)
C44 C45 C46 109.8(6)
O41 C46 C45 108.5(6)
O41 C46 C47 109.8(6)
C45 C46 C47 110.3(6)
O40 C47 C48 107.0(6)
O40 C47 C46 108.7(5)
C48 C47 C46 115.3(6)
O39 C48 C47 110.7(6)
O41 C49 O45 111.4(6)
O41 C49 C50 108.3(6)
O45 C49 C50 111.3(7)
O42 C50 C49 109.1(7)
O42 C50 C51 109.7(6)
C49 C50 C51 108.7(6)
O43 C51 C52 108.9(7)
O43 C51 C50 111.2(7)
C52 C51 C50 111.1(6)
O46 C52 C53 108.7(6)
O46 C52 C51 104.4(6)
C53 C52 C51 113.0(7)
O45 C53 C54 104.9(6)
O45 C53 C52 111.8(6)
C54 C53 C52 112.7(7)
O44 C54 C53 115.4(8)
O46 C55 O50 110.6(8)
O46 C55 C56 106.7(7)
O50 C55 C56 111.0(8)
O47 C56 C57 112.4(7)
O47 C56 C55 109.6(7)
C57 C56 C55 108.4(8)
O48 C57 C56 113.8(7)
O48 C57 C58 107.7(6)
C56 C57 C58 110.7(7)
O51 C58 C57 105.8(6)
O51 C58 C59 108.5(7)
C57 C58 C59 112.8(6)
O50 C59 C60 109.1(6)
O50 C59 C58 109.1(7)
C60 C59 C58 113.9(7)
O49 C60 C59 113.0(7)
O51 C61 O55 110.2(6)
O51 C61 C62 106.2(6)
O55 C61 C62 110.4(7)
O52 C62 C61 108.5(7)
O52 C62 C63 112.0(6)
C61 C62 C63 110.6(7)
O53 C63 C64 107.7(7)
O53 C63 C62 110.6(7)
C64 C63 C62 109.5(7)
O56 C64 C63 108.1(6)
O56 C64 C65 110.0(6)
C63 C64 C65 109.1(7)
O55 C65 C64 109.6(6)
O55 C65 C66 107.3(6)
C64 C65 C66 114.0(8)
O54 C66 C65 110.2(8)
O60 C67 O56 111.2(6)
O60 C67 C68 109.2(7)
O56 C67 C68 107.6(7)
O57 C68 C67 109.4(7)
O57 C68 C69 110.7(6)
C67 C68 C69 109.4(6)
O58 C69 C70 108.2(7)
O58 C69 C68 111.5(6)
C70 C69 C68 111.3(6)
O31 C70 C69 103.5(6)
O31 C70 C71 108.6(6)
C69 C70 C71 111.6(7)
O60 C71 C72 105.3(6)
O60 C71 C70 110.2(6)
C72 C71 C70 111.6(7)
O59 C72 C71 112.5(7)
C86 C73 C74 178.4(9)
C75 C74 C79 120.0
C75 C74 C73 120.6(5)
C79 C74 C73 119.4(5)
C76 C75 C74 120.0
C75 C76 C77 120.0
C78 C77 C76 120.0
C78 C77 N1 118.3(4)
C76 C77 N1 121.7(4)
C77 C78 C79 120.0
C78 C79 C74 120.0
C77 N1 C80 125.8(6)
C81 C80 C85 120.0
C81 C80 N1 119.2(4)
C85 C80 N1 120.2(4)
C80 C81 C82 120.0
C80 C81 N2 124.3(4)
C82 C81 N2 114.2(4)
C83 C82 C81 120.0
C82 C83 C84 120.0
C82 C83 N3 120.0(5)
C84 C83 N3 119.9(5)
C85 C84 C83 120.0
C84 C85 C80 120.0
C84 C85 N4 114.3(4)
C80 C85 N4 125.7(4)
O62 N2 O61 125.8(7)
O62 N2 C81 117.0(6)
O61 N2 C81 117.2(6)
O63 N3 O64 123.5(9)
O63 N3 C83 118.0(8)
O64 N3 C83 118.4(8)
O65 N4 O66 120.1(9)
O65 N4 C85 121.6(7)
O66 N4 C85 118.2(7)
C73 C86 C87 176.1(8)
C88 C87 C92 120.0
C88 C87 C86 119.2(4)
C92 C87 C86 120.6(4)
C89 C88 C87 120.0
C88 C89 C90 120.0
C91 C90 C89 120.0
C91 C90 N5 119.2(4)
C89 C90 N5 120.8(4)
C90 C91 C92 120.0
C91 C92 C87 120.0
C90 N5 C93 126.6(6)
C94 C93 C98 120.0
C94 C93 N5 118.1(4)
C98 C93 N5 121.7(4)
C95 C94 C93 120.0
C95 C94 N6 112.7(4)
C93 C94 N6 126.5(4)
C96 C95 C94 120.0
C97 C96 C95 120.0
C97 C96 N7 120.5(4)
C95 C96 N7 119.5(4)
C96 C97 C98 120.0
C97 C98 C93 120.0
C97 C98 N8 114.5(4)
C93 C98 N8 125.4(4)
O68 N6 O67 125.2(6)
O68 N6 C94 117.1(6)
O67 N6 C94 117.7(6)
O70 N7 O69 122.2(7)
O70 N7 C96 119.6(7)
O69 N7 C96 118.2(6)
O71 N8 O72 122.2(7)
O71 N8 C98 119.8(6)
O72 N8 C98 118.0(6)
C112 C99 C100 175.6(9)
C101 C100 C105 120.0
C101 C100 C99 121.2(5)
C105 C100 C99 118.8(5)
C100 C101 C102 120.0
C101 C102 C103 120.0
C102 C103 C104 120.0
C102 C103 N9 122.2(5)
C104 C103 N9 117.7(5)
C105 C104 C103 120.0
C104 C105 C100 120.0
C106 N9 C103 127.2(7)
C107 C106 C111 120.0
C107 C106 N9 120.8(4)
C111 C106 N9 119.2(4)
C106 C107 C108 120.0
C106 C107 N10 125.8(4)
C108 C107 N10 113.5(4)
C109 C108 C107 120.0
C110 C109 C108 120.0
C110 C109 N11 120.2(5)
C108 C109 N11 119.8(5)
C111 C110 C109 120.0
C110 C111 C106 120.0
C110 C111 N12 113.6(4)
C106 C111 N12 126.0(4)
O74 N10 O73 124.4(7)
O74 N10 C107 118.7(7)
O73 N10 C107 116.9(7)
O75 N11 O76 123.6(9)
O75 N11 C109 119.6(8)
O76 N11 C109 116.8(9)
O77 N12 O78 123.8(9)
O77 N12 C111 119.7(8)
O78 N12 C111 116.5(7)
C99 C112 C113 176.9(9)
C114 C113 C118 120.0
C114 C113 C112 120.5(5)
C118 C113 C112 119.5(5)
C115 C114 C113 120.0
C114 C115 C116 120.0
C117 C116 C115 120.0
C117 C116 N13 116.9(4)
C115 C116 N13 123.1(4)
C118 C117 C116 120.0
C117 C118 C113 120.0
C119 N13 C116 129.1(6)
C120 C119 C124 120.0
C120 C119 N13 121.4(4)
C124 C119 N13 117.6(4)
C121 C120 C119 120.0
C121 C120 N14 115.2(4)
C119 C120 N14 123.2(4)
C120 C121 C122 120.0
C123 C122 C121 120.0
C123 C122 N15 119.2(4)
C121 C122 N15 120.5(4)
C124 C123 C122 120.0
C123 C124 C119 120.0
C123 C124 N16 115.1(4)
C119 C124 N16 124.8(4)
O79 N14 O80 125.9(7)
O79 N14 C120 118.2(6)
O80 N14 C120 115.9(6)
O81 N15 O82 125.4(7)
O81 N15 C122 117.5(6)
O82 N15 C122 117.1(6)
O83 N16 O84 122.5(8)
O83 N16 C124 119.0(7)
O84 N16 C124 118.4(6)

loop_
_geom_bond_atom_site_label_1
_geom_bond_atom_site_label_2
_geom_bond_distance
O1 C1 1.397(9)
O1 C34 1.455(8)
O2 C2 1.416(9)
O3 C3 1.432(8)
O4 C6 1.413(9)
O5 C1 1.428(8)
O5 C5 1.433(9)
O6 C7 1.407(8)
O6 C4 1.432(8)
O7 C8 1.427(8)
O8 C9 1.430(8)
O9 C12 1.421(10)
O10 C7 1.420(8)
O10 C11 1.451(9)
O11 C13 1.407(9)
O11 C10 1.450(8)
O12 C14 1.444(9)
O13 C15 1.462(9)
O14 C18 1.428(10)
O15 C13 1.426(8)
O15 C17 1.459(8)
O16 C19 1.400(9)
O16 C16 1.428(8)
O17 C20 1.419(9)
O18 C21 1.434(8)
O19 C24 1.445(9)
O20 C19 1.412(8)
O20 C23 1.432(9)
O21 C25 1.423(8)
O21 C22 1.434(8)
O22 C26 1.442(9)
O23 C27 1.445(8)
O24 C30 1.432(10)
O25 C25 1.431(8)
O25 C29 1.444(10)
O26 C31 1.422(9)
O26 C28 1.431(9)
O27 C32 1.451(9)
O28 C33 1.428(8)
O29 C36 1.419(10)
O30 C31 1.413(9)
O30 C35 1.436(8)
C1 C2 1.543(9)
C2 C3 1.517(9)
C3 C4 1.523(9)
C4 C5 1.538(9)
C5 C6 1.527(9)
C7 C8 1.509(9)
C8 C9 1.532(10)
C9 C10 1.513(9)
C10 C11 1.525(9)
C11 C12 1.511(9)
C13 C14 1.522(11)
C14 C15 1.507(12)
C15 C16 1.529(10)
C16 C17 1.523(11)
C17 C18 1.507(9)
C19 C20 1.529(10)
C20 C21 1.527(10)
C21 C22 1.510(9)
C22 C23 1.544(9)
C23 C24 1.501(10)
C25 C26 1.516(9)
C26 C27 1.503(10)
C27 C28 1.505(10)
C28 C29 1.541(9)
C29 C30 1.557(13)
C31 C32 1.532(9)
C32 C33 1.529(9)
C33 C34 1.490(9)
C34 C35 1.532(9)
C35 C36 1.517(9)
O31 C37 1.432(10)
O31 C70 1.443(9)
O32 C38 1.442(9)
O33 C39 1.402(9)
O34 C42 1.439(11)
O35 C37 1.409(9)
O35 C41 1.459(10)
O36 C43 1.403(9)
O36 C40 1.428(10)
O37 C44 1.456(8)
O38 C45 1.455(10)
O39 C48 1.412(10)
O40 C43 1.394(9)
O40 C47 1.454(10)
O41 C49 1.408(9)
O41 C46 1.424(10)
O42 C50 1.418(10)
O43 C51 1.435(10)
O44 C54 1.424(11)
O45 C49 1.415(9)
O45 C53 1.442(10)
O46 C55 1.384(11)
O46 C52 1.453(9)
O47 C56 1.414(11)
O48 C57 1.424(9)
O49 C60 1.424(11)
O50 C55 1.386(11)
O50 C59 1.450(11)
O51 C61 1.421(10)
O51 C58 1.427(10)
O52 C62 1.444(10)
O53 C63 1.414(10)
O54 C66 1.417(13)
O55 C61 1.426(10)
O55 C65 1.435(10)
O56 C67 1.423(10)
O56 C64 1.431(10)
O57 C68 1.425(10)
O58 C69 1.434(9)
O59 C72 1.413(10)
O60 C67 1.413(10)
O60 C71 1.424(10)
C37 C38 1.515(11)
C38 C39 1.525(11)
C39 C40 1.526(9)
C40 C41 1.528(11)
C41 C42 1.521(10)
C43 C44 1.540(11)
C44 C45 1.500(12)
C45 C46 1.516(9)
C46 C47 1.521(10)
C47 C48 1.508(9)
C49 C50 1.513(11)
C50 C51 1.541(11)
C51 C52 1.519(11)
C52 C53 1.511(11)
C53 C54 1.501(11)
C55 C56 1.541(12)
C56 C57 1.511(13)
C57 C58 1.534(11)
C58 C59 1.553(11)
C59 C60 1.518(12)
C61 C62 1.517(12)
C62 C63 1.531(13)
C63 C64 1.522(11)
C64 C65 1.531(11)
C65 C66 1.538(12)
C67 C68 1.525(11)
C68 C69 1.536(11)
C69 C70 1.517(10)
C70 C71 1.531(10)
C71 C72 1.504(10)
C73 C86 1.187(11)
C73 C74 1.441(8)
C74 C75 1.3900
C74 C79 1.3900
C75 C76 1.3900
C76 C77 1.3900
C77 C78 1.3900
C77 N1 1.418(7)
C78 C79 1.3900
N1 C80 1.427(7)
C80 C81 1.3900
C80 C85 1.3900
C81 C82 1.3900
C81 N2 1.465(7)
C82 C83 1.3900
C83 C84 1.3900
C83 N3 1.453(9)
C84 C85 1.3900
C85 N4 1.420(9)
N2 O62 1.226(10)
N2 O61 1.242(10)
N3 O63 1.186(12)
N3 O64 1.232(12)
N4 O65 1.211(10)
N4 O66 1.236(13)
C86 C87 1.453(8)
C87 C88 1.3900
C87 C92 1.3900
C88 C89 1.3900
C89 C90 1.3900
C90 C91 1.3900
C90 N5 1.416(7)
C91 C92 1.3900
N5 C93 1.427(7)
C93 C94 1.3900
C93 C98 1.3900
C94 C95 1.3900
C94 N6 1.447(7)
C95 C96 1.3900
C96 C97 1.3900
C96 N7 1.445(7)
C97 C98 1.3900
C98 N8 1.436(8)
N6 O68 1.219(10)
N6 O67 1.226(9)
N7 O70 1.208(9)
N7 O69 1.228(11)
N8 O71 1.213(9)
N8 O72 1.237(9)
C99 C112 1.200(12)
C99 C100 1.446(9)
C100 C101 1.3900
C100 C105 1.3900
C101 C102 1.3900
C102 C103 1.3900
C103 C104 1.3900
C103 N9 1.420(8)
C104 C105 1.3900
N9 C106 1.409(8)
C106 C107 1.3900
C106 C111 1.3900
C107 C108 1.3900
C107 N10 1.461(8)
C108 C109 1.3900
C109 C110 1.3900
C109 N11 1.457(9)
C110 C111 1.3900
C111 N12 1.433(10)
N10 O74 1.199(11)
N10 O73 1.242(10)
N11 O75 1.222(13)
N11 O76 1.233(13)
N12 O77 1.224(11)
N12 O78 1.271(12)
C112 C113 1.432(8)
C113 C114 1.3900
C113 C118 1.3900
C114 C115 1.3900
C115 C116 1.3900
C116 C117 1.3900
C116 N13 1.431(8)
C117 C118 1.3900
N13 C119 1.409(8)
C119 C120 1.3900
C119 C124 1.3900
C120 C121 1.3900
C120 N14 1.468(7)
C121 C122 1.3900
C122 C123 1.3900
C122 N15 1.466(7)
C123 C124 1.3900
C124 N16 1.450(8)
N14 O79 1.208(10)
N14 O80 1.228(11)
N15 O81 1.195(10)
N15 O82 1.218(9)
N16 O83 1.191(9)
N16 O84 1.233(10)
